data_7106852
loop_
_publ_author_name
'K. Siva Kumar'
'P. Mahesh Kumar'
'M. Appi Reddy'
'Md. Ferozuddin'
'M. Sreenivasulu'
'Ahamed A. Jafar'
'G. R. Krishna'
'C. Malla Reddy'
'D. Rambabu'
'K. Shiva Kumar'
'Sarbani Pal'
'Manojit Pal'

_publ_section_title
;
 Yb(OTf)3 catalyzed new cascade reaction: a facile assembly of fused
 quinazolinones
;
_journal_name_full Chem.Commun.
_journal_page_first 10263
_journal_paper_doi 10.1039/c1cc13695j
_journal_volume 47
_journal_year 2011
_chemical_formula_moiety 'C22 H16 N2 O'
_chemical_formula_sum 'C22 H16 N2 O'
_chemical_formula_weight 324.37
_chemical_name_systematic
;
?
;
_space_group_IT_number 14
_symmetry_cell_setting monoclinic
_symmetry_space_group_name_Hall '-P 2yn'
_symmetry_space_group_name_H-M 'P 1 21/n 1'
_atom_sites_solution_hydrogens geom
_atom_sites_solution_primary direct
_atom_sites_solution_secondary difmap
_audit_creation_method SHELXL-97
_cell_angle_alpha 90.00
_cell_angle_beta 94.983(9)
_cell_angle_gamma 90.00
_cell_formula_units_Z 4
_cell_length_a 9.388(6)
_cell_length_b 11.595(8)
_cell_length_c 15.005(10)
_cell_measurement_reflns_used 688
_cell_measurement_temperature 100(2)
_cell_measurement_theta_max 22.58
_cell_measurement_theta_min 2.22
_cell_volume 1627.2(19)
_computing_cell_refinement 'Bruker SAINT'
_computing_data_collection 'Bruker APEX2'
_computing_data_reduction 'Bruker SAINT'
_computing_molecular_graphics 'Bruker SHELXTL'
_computing_publication_material 'Bruker SHELXTL'
_computing_structure_refinement 'SHELXL-97 (Sheldrick, 2008)'
_computing_structure_solution 'SHELXS-97 (Sheldrick, 2008)'
_diffrn_ambient_temperature 100(2)
_diffrn_measured_fraction_theta_full 0.889
_diffrn_measured_fraction_theta_max 0.889
_diffrn_measurement_device_type 'Bruker Kappa APEX-II CCD DUO'
_diffrn_measurement_method '\ f and \ w scans'
_diffrn_radiation_monochromator graphite
_diffrn_radiation_source 'fine-focus sealed tube'
_diffrn_radiation_type MoK\a
_diffrn_radiation_wavelength 0.71073
_diffrn_reflns_av_R_equivalents 0.0793
_diffrn_reflns_av_sigmaI/netI 0.1175
_diffrn_reflns_limit_h_max 11
_diffrn_reflns_limit_h_min -11
_diffrn_reflns_limit_k_max 13
_diffrn_reflns_limit_k_min -14
_diffrn_reflns_limit_l_max 18
_diffrn_reflns_limit_l_min -18
_diffrn_reflns_number 6728
_diffrn_reflns_theta_full 27.00
_diffrn_reflns_theta_max 27.00
_diffrn_reflns_theta_min 2.22
_exptl_absorpt_coefficient_mu 0.082
_exptl_absorpt_correction_T_max 1.000
_exptl_absorpt_correction_T_min 1.000
_exptl_absorpt_correction_type multi-scan
_exptl_absorpt_process_details 'Multiscan absorption correction'
_exptl_crystal_colour transparant
_exptl_crystal_density_diffrn 1.324
_exptl_crystal_density_method 'not measured'
_exptl_crystal_description plate
_exptl_crystal_F_000 680
_exptl_crystal_size_max 0.005
_exptl_crystal_size_mid 0.0024
_exptl_crystal_size_min 0.0016
_refine_diff_density_max 0.223
_refine_diff_density_min -0.274
_refine_diff_density_rms 0.061
_refine_ls_extinction_method none
_refine_ls_goodness_of_fit_ref 0.765
_refine_ls_hydrogen_treatment constr
_refine_ls_matrix_type full
_refine_ls_number_parameters 226
_refine_ls_number_reflns 3152
_refine_ls_number_restraints 0
_refine_ls_restrained_S_all 0.765
_refine_ls_R_factor_all 0.1540
_refine_ls_R_factor_gt 0.0661
_refine_ls_shift/su_max 0.000
_refine_ls_shift/su_mean 0.000
_refine_ls_structure_factor_coef Fsqd
_refine_ls_weighting_details 'calc w=1/[\s^2^(Fo^2^)+(0.1525P)^2^+2.2812P] where P=(Fo^2^+2Fc^2^)/3'
_refine_ls_weighting_scheme calc
_refine_ls_wR_factor_gt 0.1633
_refine_ls_wR_factor_ref 0.2361
_reflns_number_gt 1525
_reflns_number_total 3152
_reflns_threshold_expression >2sigma(I)
_cod_data_source_file c1cc13695j.txt
_cod_data_source_block cqsd_5d_1
_cod_original_cell_volume 1627.3(19)
_cod_original_sg_symbol_H-M 'P2(1)/n '
_cod_database_code 7106852

loop_
_symmetry_equiv_pos_as_xyz
'x, y, z'
'-x+1/2, y+1/2, -z+1/2'
'-x, -y, -z'
'x-1/2, -y-1/2, z-1/2'

loop_
_atom_site_label
_atom_site_type_symbol
_atom_site_fract_x
_atom_site_fract_y
_atom_site_fract_z
_atom_site_U_iso_or_equiv
_atom_site_adp_type
_atom_site_occupancy
_atom_site_symmetry_multiplicity
_atom_site_calc_flag
_atom_site_refinement_flags
_atom_site_disorder_assembly
_atom_site_disorder_group
C1 C 0.2686(4) 0.7279(4) 0.1231(2) 0.0214(9) Uani 1 1 d . . .
C2 C 0.3801(4) 0.6681(4) 0.1702(3) 0.0284(10) Uani 1 1 d . . .
H2 H 0.3648 0.5950 0.1931 0.034 Uiso 1 1 calc R . .
C3 C 0.5150(4) 0.7194(4) 0.1826(3) 0.0345(11) Uani 1 1 d . . .
H3 H 0.5889 0.6805 0.2152 0.041 Uiso 1 1 calc R . .
C4 C 0.5410(4) 0.8266(4) 0.1476(3) 0.0349(12) Uani 1 1 d . . .
H4 H 0.6327 0.8577 0.1536 0.042 Uiso 1 1 calc R . .
C5 C 0.4290(4) 0.8875(4) 0.1036(3) 0.0308(10) Uani 1 1 d . . .
H5 H 0.4446 0.9613 0.0820 0.037 Uiso 1 1 calc R . .
C6 C 0.2935(4) 0.8386(4) 0.0914(3) 0.0242(9) Uani 1 1 d . . .
C7 C 0.1750(4) 0.9068(4) 0.0462(3) 0.0257(9) Uani 1 1 d . . .
C8 C 0.0112(4) 0.7581(3) 0.0949(3) 0.0235(9) Uani 1 1 d . . .
H8 H -0.0653 0.7193 0.0576 0.028 Uiso 1 1 calc R . .
C9 C -0.0445(4) 0.7752(4) 0.1863(3) 0.0239(9) Uani 1 1 d . . .
C10 C -0.0798(4) 0.8798(4) 0.2226(3) 0.0326(10) Uani 1 1 d . . .
H10 H -0.0629 0.9483 0.1930 0.039 Uiso 1 1 calc R . .
C11 C -0.1413(4) 0.8815(4) 0.3044(3) 0.0359(11) Uani 1 1 d . . .
H11 H -0.1655 0.9513 0.3296 0.043 Uiso 1 1 calc R . .
C12 C -0.1656(5) 0.7795(4) 0.3471(3) 0.0374(11) Uani 1 1 d . . .
H12 H -0.2087 0.7812 0.4006 0.045 Uiso 1 1 calc R . .
C13 C -0.1275(4) 0.6742(4) 0.3126(3) 0.0300(10) Uani 1 1 d . . .
H13 H -0.1445 0.6060 0.3426 0.036 Uiso 1 1 calc R . .
C14 C -0.0636(4) 0.6720(4) 0.2323(3) 0.0258(9) Uani 1 1 d . . .
C15 C -0.0066(4) 0.5664(4) 0.1949(3) 0.0255(9) Uani 1 1 d . . .
H15 H -0.0426 0.4954 0.2109 0.031 Uiso 1 1 calc R . .
C16 C 0.0960(4) 0.5694(3) 0.1381(3) 0.0230(9) Uani 1 1 d . . .
C17 C 0.1721(4) 0.4681(3) 0.1054(3) 0.0231(9) Uani 1 1 d . . .
C18 C 0.1736(4) 0.3640(4) 0.1513(3) 0.0289(10) Uani 1 1 d . . .
H18 H 0.1259 0.3579 0.2029 0.035 Uiso 1 1 calc R . .
C19 C 0.2453(5) 0.2692(4) 0.1212(3) 0.0304(10) Uani 1 1 d . . .
H19 H 0.2420 0.1992 0.1512 0.037 Uiso 1 1 calc R . .
C20 C 0.3215(4) 0.2779(4) 0.0470(3) 0.0305(10) Uani 1 1 d . . .
H20 H 0.3718 0.2148 0.0278 0.037 Uiso 1 1 calc R . .
C21 C 0.3223(4) 0.3813(4) 0.0015(3) 0.0327(11) Uani 1 1 d . . .
H21 H 0.3734 0.3878 -0.0486 0.039 Uiso 1 1 calc R . .
C22 C 0.2474(4) 0.4755(4) 0.0300(3) 0.0290(10) Uani 1 1 d . . .
H22 H 0.2477 0.5444 -0.0017 0.035 Uiso 1 1 calc R . .
N1 N 0.0442(3) 0.8618(3) 0.0481(2) 0.0280(8) Uani 1 1 d . . .
H1 H -0.0255 0.8975 0.0191 0.034 Uiso 1 1 calc R . .
N2 N 0.1317(3) 0.6788(3) 0.1027(2) 0.0228(8) Uani 1 1 d . . .
O1 O 0.1954(3) 0.9992(3) 0.0076(2) 0.0369(8) Uani 1 1 d . . .

loop_
_atom_site_aniso_label
_atom_site_aniso_U_11
_atom_site_aniso_U_22
_atom_site_aniso_U_33
_atom_site_aniso_U_23
_atom_site_aniso_U_13
_atom_site_aniso_U_12
C1 0.0237(17) 0.027(2) 0.013(2) -0.0013(16) 0.0018(14) 0.0029(17)
C2 0.031(2) 0.029(2) 0.025(2) -0.0061(18) 0.0022(17) 0.0085(19)
C3 0.029(2) 0.041(3) 0.032(3) -0.021(2) -0.0023(18) 0.008(2)
C4 0.0199(18) 0.049(3) 0.036(3) -0.025(2) 0.0056(17) -0.001(2)
C5 0.032(2) 0.029(3) 0.033(3) -0.0110(19) 0.0090(18) -0.0019(19)
C6 0.0266(19) 0.026(2) 0.021(2) -0.0031(17) 0.0033(16) 0.0002(17)
C7 0.0280(19) 0.023(2) 0.026(2) -0.0010(18) 0.0014(17) -0.0028(18)
C8 0.0192(17) 0.020(2) 0.030(2) 0.0037(17) -0.0039(15) -0.0023(16)
C9 0.0207(17) 0.024(2) 0.026(2) -0.0018(18) -0.0040(16) 0.0011(17)
C10 0.0250(19) 0.031(3) 0.040(3) -0.002(2) -0.0068(18) -0.0002(19)
C11 0.033(2) 0.035(3) 0.038(3) -0.008(2) -0.0019(19) 0.008(2)
C12 0.032(2) 0.052(3) 0.028(3) -0.009(2) 0.0003(18) 0.008(2)
C13 0.032(2) 0.036(3) 0.021(2) 0.0020(19) 0.0001(17) 0.004(2)
C14 0.0237(18) 0.025(2) 0.028(2) -0.0028(18) -0.0028(16) 0.0013(17)
C15 0.0295(19) 0.026(2) 0.021(2) 0.0021(17) -0.0002(16) 0.0030(18)
C16 0.0299(19) 0.017(2) 0.022(2) 0.0031(16) 0.0008(16) 0.0009(17)
C17 0.0279(19) 0.023(2) 0.018(2) 0.0003(16) 0.0012(15) 0.0012(17)
C18 0.036(2) 0.028(2) 0.024(2) 0.0051(18) 0.0092(17) 0.007(2)
C19 0.043(2) 0.025(2) 0.024(2) 0.0051(18) 0.0020(18) 0.006(2)
C20 0.036(2) 0.032(3) 0.024(2) -0.0051(19) 0.0027(18) 0.007(2)
C21 0.039(2) 0.033(3) 0.027(3) -0.008(2) 0.0103(19) -0.002(2)
C22 0.041(2) 0.025(2) 0.021(2) -0.0006(17) 0.0063(18) -0.0056(19)
N1 0.0264(16) 0.0220(19) 0.035(2) 0.0078(16) -0.0017(14) -0.0037(15)
N2 0.0261(16) 0.0178(18) 0.0245(19) 0.0044(14) 0.0018(13) -0.0016(14)
O1 0.0363(16) 0.0265(18) 0.048(2) 0.0114(15) 0.0023(14) -0.0055(14)

loop_
_atom_type_symbol
_atom_type_description
_atom_type_scat_dispersion_real
_atom_type_scat_dispersion_imag
_atom_type_scat_source
C C 0.0033 0.0016 'International Tables Vol C Tables 4.2.6.8 and 6.1.1.4'
H H 0.0000 0.0000 'International Tables Vol C Tables 4.2.6.8 and 6.1.1.4'
N N 0.0061 0.0033 'International Tables Vol C Tables 4.2.6.8 and 6.1.1.4'
O O 0.0106 0.0060 'International Tables Vol C Tables 4.2.6.8 and 6.1.1.4'

loop_
_geom_angle_atom_site_label_1
_geom_angle_atom_site_label_2
_geom_angle_atom_site_label_3
_geom_angle
_geom_angle_site_symmetry_1
_geom_angle_site_symmetry_3
_geom_angle_publ_flag
C6 C1 C2 119.3(4) . . ?
C6 C1 N2 118.2(3) . . ?
C2 C1 N2 122.5(4) . . ?
C1 C2 C3 119.1(4) . . ?
C4 C3 C2 121.5(4) . . ?
C3 C4 C5 119.3(4) . . ?
C4 C5 C6 120.1(4) . . ?
C5 C6 C1 120.6(4) . . ?
C5 C6 C7 119.0(4) . . ?
C1 C6 C7 120.4(3) . . ?
O1 C7 N1 121.7(4) . . ?
O1 C7 C6 122.4(3) . . ?
N1 C7 C6 115.9(4) . . ?
N1 C8 N2 111.5(3) . . ?
N1 C8 C9 115.9(3) . . ?
N2 C8 C9 109.6(3) . . ?
C10 C9 C14 120.7(4) . . ?
C10 C9 C8 125.6(4) . . ?
C14 C9 C8 113.7(4) . . ?
C9 C10 C11 119.3(4) . . ?
C12 C11 C10 119.6(4) . . ?
C11 C12 C13 121.7(4) . . ?
C12 C13 C14 118.9(4) . . ?
C13 C14 C9 119.6(4) . . ?
C13 C14 C15 123.1(4) . . ?
C9 C14 C15 117.2(4) . . ?
C16 C15 C14 121.8(4) . . ?
C15 C16 N2 117.7(4) . . ?
C15 C16 C17 125.7(4) . . ?
N2 C16 C17 116.5(3) . . ?
C22 C17 C18 118.3(4) . . ?
C22 C17 C16 121.1(4) . . ?
C18 C17 C16 120.6(4) . . ?
C19 C18 C17 120.8(4) . . ?
C20 C19 C18 120.4(4) . . ?
C19 C20 C21 119.3(4) . . ?
C20 C21 C22 120.5(4) . . ?
C21 C22 C17 120.7(4) . . ?
C7 N1 C8 125.0(3) . . ?
C1 N2 C16 121.1(3) . . ?
C1 N2 C8 116.7(3) . . ?
C16 N2 C8 112.6(3) . . ?

loop_
_geom_bond_atom_site_label_1
_geom_bond_atom_site_label_2
_geom_bond_distance
_geom_bond_site_symmetry_2
_geom_bond_publ_flag
C1 C6 1.395(6) . ?
C1 C2 1.396(5) . ?
C1 N2 1.414(5) . ?
C2 C3 1.397(6) . ?
C3 C4 1.379(7) . ?
C4 C5 1.386(6) . ?
C5 C6 1.391(6) . ?
C6 C7 1.480(6) . ?
C7 O1 1.241(5) . ?
C7 N1 1.337(5) . ?
C8 N1 1.441(5) . ?
C8 N2 1.455(5) . ?
C8 C9 1.522(6) . ?
C9 C10 1.381(6) . ?
C9 C14 1.401(6) . ?
C10 C11 1.402(6) . ?
C11 C12 1.373(7) . ?
C12 C13 1.386(6) . ?
C13 C14 1.392(6) . ?
C14 C15 1.468(6) . ?
C15 C16 1.340(5) . ?
C16 N2 1.426(5) . ?
C16 C17 1.481(6) . ?
C17 C22 1.388(5) . ?
C17 C18 1.389(6) . ?
C18 C19 1.386(6) . ?
C19 C20 1.378(6) . ?
C20 C21 1.380(6) . ?
C21 C22 1.387(6) . ?
